data_7008613
loop_
_publ_author_name
'Baker, Robert J.'
'Jones, Cameron'
'Kloth, Marc'

_publ_section_title
;
 Oxidation reactions of an anionic gallium(I) N-heterocyclic carbene
 analogue with group 16 compounds.
;
_journal_issue 12
_journal_name_full 'Dalton transactions (Cambridge, England : 2003)'
_journal_page_first 2106
_journal_page_last 2110
_journal_paper_doi 10.1039/b505085e
_journal_year 2005
_chemical_formula_sum 'C64 H104 Ga2 K2 N8 O2'
_chemical_formula_weight 1235.19
_chemical_name_systematic
;
?
;
_space_group_IT_number 2
_symmetry_cell_setting triclinic
_symmetry_space_group_name_Hall '-P 1'
_symmetry_space_group_name_H-M 'P -1'
_atom_sites_solution_hydrogens geom
_atom_sites_solution_primary direct
_atom_sites_solution_secondary difmap
_audit_creation_method SHELXL-97
_cell_angle_alpha 83.87(3)
_cell_angle_beta 65.85(3)
_cell_angle_gamma 64.02(3)
_cell_formula_units_Z 1
_cell_length_a 12.498(3)
_cell_length_b 12.816(3)
_cell_length_c 12.885(3)
_cell_measurement_temperature 150(2)
_cell_volume 1686.3(9)
_computing_structure_refinement 'SHELXL-97 (Sheldrick, 1997)'
_computing_structure_solution 'SHELXS-97 (Sheldrick, 1990)'
_diffrn_ambient_temperature 150(2)
_diffrn_measured_fraction_theta_full 0.980
_diffrn_measured_fraction_theta_max 0.980
_diffrn_measurement_device_type 'Nonius Kappa CCD'
_diffrn_radiation_monochromator graphite
_diffrn_radiation_source 'fine-focus sealed tube'
_diffrn_radiation_type MoK\a
_diffrn_radiation_wavelength 0.71073
_diffrn_reflns_av_R_equivalents 0.0801
_diffrn_reflns_av_sigmaI/netI 0.0800
_diffrn_reflns_limit_h_max 14
_diffrn_reflns_limit_h_min -14
_diffrn_reflns_limit_k_max 15
_diffrn_reflns_limit_k_min -15
_diffrn_reflns_limit_l_max 15
_diffrn_reflns_limit_l_min -15
_diffrn_reflns_number 17102
_diffrn_reflns_theta_full 25.01
_diffrn_reflns_theta_max 25.01
_diffrn_reflns_theta_min 3.05
_exptl_absorpt_coefficient_mu 0.968
_exptl_absorpt_correction_T_max 0.919
_exptl_absorpt_correction_T_min 0.798
_exptl_absorpt_correction_type multi-scan
_exptl_absorpt_process_details 'Sortav (Blessing, 1995)'
_exptl_crystal_colour colorless
_exptl_crystal_density_diffrn 1.216
_exptl_crystal_density_method 'not measured'
_exptl_crystal_description block
_exptl_crystal_F_000 660
_exptl_crystal_size_max 0.20
_exptl_crystal_size_mid 0.10
_exptl_crystal_size_min 0.10
_refine_diff_density_max 1.730
_refine_diff_density_min -0.595
_refine_diff_density_rms 0.092
_refine_ls_extinction_method none
_refine_ls_goodness_of_fit_ref 1.034
_refine_ls_hydrogen_treatment mixed
_refine_ls_matrix_type full
_refine_ls_number_parameters 364
_refine_ls_number_reflns 5836
_refine_ls_number_restraints 48
_refine_ls_restrained_S_all 1.042
_refine_ls_R_factor_all 0.0910
_refine_ls_R_factor_gt 0.0642
_refine_ls_shift/su_max 0.000
_refine_ls_shift/su_mean 0.000
_refine_ls_structure_factor_coef Fsqd
_refine_ls_weighting_details 'calc w=1/[\s^2^(Fo^2^)+(0.0629P)^2^+4.3510P] where P=(Fo^2^+2Fc^2^)/3'
_refine_ls_weighting_scheme calc
_refine_ls_wR_factor_gt 0.1514
_refine_ls_wR_factor_ref 0.1670
_reflns_number_gt 4475
_reflns_number_total 5836
_reflns_threshold_expression >2sigma(I)
_cod_data_source_file b505085e.txt
_cod_data_source_block compound_2
_cod_depositor_comments
;
The following automatic conversions were performed:
'_exptl_absorpt_correction_type' value 'multiscan' changed to 'multi-scan'
according to '/home/saulius/struct/CIF-dictionaries/cif_core.dic'
dictionary named 'cif_core.dic' version 2.4.1 from 2010-06-29.

Automatic conversion script
Id: cif_fix_enum 1527 2010-12-29 10:47:43Z saulius 
;
_cod_original_cell_volume 1686.3(6)
_cod_original_sg_symbol_H-M P-1
_cod_database_code 7008613

loop_
_symmetry_equiv_pos_as_xyz
'x, y, z'
'-x, -y, -z'

loop_
_atom_site_label
_atom_site_type_symbol
_atom_site_fract_x
_atom_site_fract_y
_atom_site_fract_z
_atom_site_U_iso_or_equiv
_atom_site_adp_type
_atom_site_occupancy
_atom_site_symmetry_multiplicity
_atom_site_calc_flag
_atom_site_refinement_flags
_atom_site_disorder_assembly
_atom_site_disorder_group
Ga1 Ga 0.37424(5) 0.54543(4) 0.03171(4) 0.02898(18) Uani 1 1 d . . .
K1 K 0.34752(12) 0.71759(10) -0.15840(10) 0.0493(3) Uani 1 1 d . . .
O1 O 0.4844(3) 0.4344(3) 0.0868(3) 0.0337(8) Uani 1 1 d . . .
N1 N 0.2664(4) 0.5284(3) -0.0310(3) 0.0344(9) Uani 1 1 d . . .
N2 N 0.2321(4) 0.6932(3) 0.1050(3) 0.0296(8) Uani 1 1 d . . .
N3 N 0.4619(6) 0.8579(5) -0.3283(5) 0.0728(16) Uani 1 1 d . . .
N4 N 0.1981(5) 0.8716(5) -0.2794(4) 0.0616(14) Uani 1 1 d . . .
C1 C 0.1428(5) 0.6238(4) 0.0144(4) 0.0340(11) Uani 1 1 d . . .
H1 H 0.0735 0.6291 -0.0025 0.041 Uiso 1 1 calc R . .
C2 C 0.1259(4) 0.7073(4) 0.0827(4) 0.0318(10) Uani 1 1 d . . .
H2 H 0.0445 0.7737 0.1147 0.038 Uiso 1 1 calc R . .
C3 C 0.2044(4) 0.7620(4) 0.2017(4) 0.0306(10) Uani 1 1 d . . .
C4 C 0.1242(5) 0.7528(4) 0.3123(4) 0.0365(11) Uani 1 1 d . . .
C5 C 0.0968(5) 0.8261(5) 0.4013(5) 0.0480(14) Uani 1 1 d . . .
H5 H 0.0414 0.8210 0.4766 0.058 Uiso 1 1 calc R . .
C6 C 0.1472(5) 0.9050(5) 0.3837(5) 0.0519(15) Uani 1 1 d . . .
H6 H 0.1254 0.9550 0.4458 0.062 Uiso 1 1 calc R . .
C7 C 0.2300(5) 0.9115(5) 0.2751(5) 0.0485(14) Uani 1 1 d . . .
H7 H 0.2665 0.9653 0.2630 0.058 Uiso 1 1 calc R . .
C8 C 0.2609(5) 0.8403(4) 0.1826(4) 0.0370(11) Uani 1 1 d . . .
C9 C 0.0726(5) 0.6605(5) 0.3387(5) 0.0461(13) Uani 1 1 d . . .
H9 H 0.0958 0.6215 0.2643 0.055 Uiso 1 1 calc R . .
C10 C 0.1412(8) 0.5680(6) 0.4041(7) 0.085(2) Uani 1 1 d . . .
H10A H 0.2354 0.5331 0.3585 0.128 Uiso 1 1 calc R . .
H10B H 0.1102 0.5074 0.4189 0.128 Uiso 1 1 calc R . .
H10C H 0.1218 0.6043 0.4767 0.128 Uiso 1 1 calc R . .
C11 C -0.0745(6) 0.7120(6) 0.4028(7) 0.075(2) Uani 1 1 d . . .
H11A H -0.0997 0.7480 0.4776 0.113 Uiso 1 1 calc R . .
H11B H -0.1031 0.6502 0.4131 0.113 Uiso 1 1 calc R . .
H11C H -0.1154 0.7712 0.3590 0.113 Uiso 1 1 calc R . .
C12 C 0.3458(5) 0.8526(5) 0.0627(5) 0.0472(14) Uani 1 1 d . . .
H12 H 0.3932 0.7746 0.0186 0.057 Uiso 1 1 calc R . .
C13 C 0.2595(7) 0.9372(5) 0.0057(6) 0.071(2) Uani 1 1 d U . .
H13A H 0.1929 0.9130 0.0120 0.107 Uiso 1 1 calc R . .
H13B H 0.3129 0.9372 -0.0751 0.107 Uiso 1 1 calc R . .
H13C H 0.2172 1.0159 0.0436 0.107 Uiso 1 1 calc R . .
C14 C 0.4480(7) 0.8904(6) 0.0595(7) 0.081(2) Uani 1 1 d U . .
H14A H 0.4043 0.9705 0.0942 0.121 Uiso 1 1 calc R . .
H14B H 0.5079 0.8863 -0.0199 0.121 Uiso 1 1 calc R . .
H14C H 0.4970 0.8384 0.1022 0.121 Uiso 1 1 calc R . .
C15 C 0.2689(5) 0.4255(4) -0.0659(4) 0.0394(12) Uani 1 1 d . . .
C16 C 0.2025(5) 0.3668(4) 0.0142(5) 0.0412(12) Uani 1 1 d . . .
C17 C 0.1985(6) 0.2726(5) -0.0257(6) 0.0528(15) Uani 1 1 d . . .
H17 H 0.1521 0.2339 0.0272 0.063 Uiso 1 1 calc R . .
C18 C 0.2599(7) 0.2337(5) -0.1398(6) 0.0643(18) Uani 1 1 d . . .
H18 H 0.2528 0.1711 -0.1653 0.077 Uiso 1 1 calc R . .
C19 C 0.3317(8) 0.2862(5) -0.2165(6) 0.070(2) Uani 1 1 d . . .
H19 H 0.3767 0.2571 -0.2946 0.084 Uiso 1 1 calc R . .
C20 C 0.3399(6) 0.3814(5) -0.1821(5) 0.0524(15) Uani 1 1 d . . .
C21 C 0.4247(8) 0.4383(5) -0.2663(5) 0.073(2) Uani 1 1 d . . .
H21 H 0.4485 0.4761 -0.2207 0.087 Uiso 1 1 calc R . .
C22 C 0.3412(7) 0.5312(7) -0.3134(7) 0.091(2) Uani 1 1 d . . .
H22A H 0.3846 0.5803 -0.3541 0.136 Uiso 1 1 calc R . .
H22B H 0.2583 0.5788 -0.2512 0.136 Uiso 1 1 calc R . .
H22C H 0.3250 0.4967 -0.3664 0.136 Uiso 1 1 calc R . .
C23 C 0.5498(7) 0.3555(7) -0.3586(7) 0.090(2) Uani 1 1 d . . .
H23A H 0.5296 0.3226 -0.4096 0.135 Uiso 1 1 calc R . .
H23B H 0.6002 0.2926 -0.3237 0.135 Uiso 1 1 calc R . .
H23C H 0.6007 0.3978 -0.4026 0.135 Uiso 1 1 calc R . .
C24 C 0.1415(5) 0.4013(5) 0.1410(4) 0.0428(12) Uani 1 1 d . . .
H24 H 0.1546 0.4707 0.1505 0.051 Uiso 1 1 calc R . .
C25 C 0.2141(8) 0.3049(6) 0.2004(6) 0.086(2) Uani 1 1 d . . .
H25A H 0.2013 0.2357 0.1953 0.129 Uiso 1 1 calc R . .
H25B H 0.1804 0.3315 0.2808 0.129 Uiso 1 1 calc R . .
H25C H 0.3072 0.2855 0.1632 0.129 Uiso 1 1 calc R . .
C26 C -0.0037(6) 0.4381(6) 0.1952(6) 0.0659(18) Uani 1 1 d . . .
H26A H -0.0209 0.3725 0.1870 0.099 Uiso 1 1 calc R . .
H26B H -0.0463 0.5035 0.1572 0.099 Uiso 1 1 calc R . .
H26C H -0.0378 0.4621 0.2764 0.099 Uiso 1 1 calc R . .
C27 C 0.1235(8) 0.8259(8) -0.3056(8) 0.094(3) Uani 1 1 d U . .
H27A H 0.0636 0.8871 -0.3342 0.140 Uiso 1 1 calc R . .
H27B H 0.0736 0.7998 -0.2364 0.140 Uiso 1 1 calc R . .
H27C H 0.1828 0.7600 -0.3640 0.140 Uiso 1 1 calc R . .
C28 C 0.1076(8) 0.9678(7) -0.1951(7) 0.096(3) Uani 1 1 d U . .
H28A H 0.1551 0.9971 -0.1712 0.144 Uiso 1 1 calc R . .
H28B H 0.0528 0.9424 -0.1290 0.144 Uiso 1 1 calc R . .
H28C H 0.0527 1.0299 -0.2273 0.144 Uiso 1 1 calc R . .
C29 C 0.2727(8) 0.9094(7) -0.3798(7) 0.080(2) Uani 1 1 d U . .
H29A H 0.2115 0.9788 -0.4015 0.096 Uiso 1 1 calc R . .
H29B H 0.3179 0.8471 -0.4426 0.096 Uiso 1 1 calc R . .
C30 C 0.3726(8) 0.9396(8) -0.3715(7) 0.086(2) Uani 1 1 d U . .
H30A H 0.4236 0.9543 -0.4488 0.103 Uiso 1 1 calc R . .
H30B H 0.3256 1.0138 -0.3228 0.103 Uiso 1 1 calc R . .
C31 C 0.5525(8) 0.7575(8) -0.4026(8) 0.101(3) Uani 1 1 d U . .
H31A H 0.5068 0.7170 -0.4141 0.152 Uiso 1 1 calc R . .
H31B H 0.6134 0.7059 -0.3697 0.152 Uiso 1 1 calc R . .
H31C H 0.6006 0.7792 -0.4761 0.152 Uiso 1 1 calc R . .
C32 C 0.5349(8) 0.9109(8) -0.3076(7) 0.091(2) Uani 1 1 d U . .
H32A H 0.5893 0.8571 -0.2700 0.136 Uiso 1 1 calc R . .
H32B H 0.4739 0.9837 -0.2584 0.136 Uiso 1 1 calc R . .
H32C H 0.5903 0.9274 -0.3805 0.136 Uiso 1 1 calc R . .

loop_
_atom_site_aniso_label
_atom_site_aniso_U_11
_atom_site_aniso_U_22
_atom_site_aniso_U_33
_atom_site_aniso_U_23
_atom_site_aniso_U_13
_atom_site_aniso_U_12
Ga1 0.0269(3) 0.0256(3) 0.0318(3) 0.0017(2) -0.0103(2) -0.0104(2)
K1 0.0482(7) 0.0447(7) 0.0444(7) 0.0157(5) -0.0194(6) -0.0133(6)
O1 0.0297(17) 0.0324(18) 0.0338(18) 0.0069(14) -0.0102(14) -0.0125(14)
N1 0.029(2) 0.032(2) 0.039(2) -0.0038(17) -0.0121(18) -0.0110(18)
N2 0.029(2) 0.0253(19) 0.031(2) 0.0028(16) -0.0110(17) -0.0097(16)
N3 0.069(4) 0.074(4) 0.074(4) 0.010(3) -0.027(3) -0.033(3)
N4 0.063(3) 0.061(3) 0.058(3) 0.006(3) -0.026(3) -0.024(3)
C1 0.033(3) 0.034(3) 0.038(3) 0.006(2) -0.017(2) -0.016(2)
C2 0.025(2) 0.029(2) 0.034(3) 0.005(2) -0.010(2) -0.008(2)
C3 0.028(2) 0.022(2) 0.033(3) -0.0019(19) -0.009(2) -0.0051(19)
C4 0.032(3) 0.033(3) 0.036(3) 0.002(2) -0.010(2) -0.009(2)
C5 0.042(3) 0.055(3) 0.034(3) -0.004(2) -0.010(2) -0.013(3)
C6 0.042(3) 0.052(3) 0.050(4) -0.018(3) -0.017(3) -0.008(3)
C7 0.041(3) 0.038(3) 0.064(4) -0.012(3) -0.018(3) -0.013(2)
C8 0.030(3) 0.030(3) 0.043(3) -0.004(2) -0.009(2) -0.010(2)
C9 0.048(3) 0.043(3) 0.039(3) 0.009(2) -0.007(3) -0.022(3)
C10 0.104(6) 0.065(5) 0.102(6) 0.049(4) -0.054(5) -0.047(5)
C11 0.056(4) 0.073(5) 0.085(5) 0.007(4) -0.009(4) -0.037(4)
C12 0.043(3) 0.034(3) 0.052(3) -0.001(2) -0.001(3) -0.022(2)
C13 0.072(4) 0.046(3) 0.058(4) 0.017(3) -0.004(3) -0.018(3)
C14 0.071(4) 0.070(4) 0.097(5) -0.014(4) -0.001(4) -0.052(4)
C15 0.041(3) 0.036(3) 0.049(3) 0.001(2) -0.027(3) -0.014(2)
C16 0.042(3) 0.037(3) 0.052(3) 0.005(2) -0.026(3) -0.018(2)
C17 0.056(4) 0.045(3) 0.076(4) 0.009(3) -0.035(3) -0.030(3)
C18 0.082(5) 0.044(3) 0.082(5) -0.008(3) -0.041(4) -0.029(3)
C19 0.105(6) 0.048(4) 0.057(4) -0.008(3) -0.035(4) -0.029(4)
C20 0.066(4) 0.041(3) 0.047(3) -0.001(3) -0.020(3) -0.022(3)
C21 0.116(6) 0.043(4) 0.038(3) -0.007(3) -0.016(4) -0.030(4)
C22 0.062(5) 0.094(6) 0.096(6) 0.012(5) -0.023(4) -0.026(4)
C23 0.072(5) 0.089(6) 0.081(5) 0.007(4) -0.024(4) -0.018(4)
C24 0.049(3) 0.042(3) 0.045(3) 0.009(2) -0.021(3) -0.025(3)
C25 0.106(6) 0.068(5) 0.067(5) 0.013(4) -0.047(5) -0.014(4)
C26 0.057(4) 0.083(5) 0.060(4) 0.005(3) -0.017(3) -0.039(4)
C27 0.088(5) 0.097(5) 0.113(6) 0.026(4) -0.055(5) -0.045(4)
C28 0.077(5) 0.095(5) 0.083(5) -0.007(4) -0.032(4) -0.006(4)
C29 0.089(5) 0.086(5) 0.090(5) 0.030(4) -0.047(4) -0.053(4)
C30 0.093(5) 0.108(5) 0.087(5) 0.046(4) -0.055(4) -0.060(4)
C31 0.076(5) 0.108(6) 0.097(6) 0.001(5) -0.017(4) -0.036(5)
C32 0.083(5) 0.111(6) 0.094(5) 0.030(4) -0.043(4) -0.053(4)

loop_
_atom_type_symbol
_atom_type_description
_atom_type_scat_dispersion_real
_atom_type_scat_dispersion_imag
_atom_type_scat_source
C C 0.0033 0.0016 'International Tables Vol C Tables 4.2.6.8 and 6.1.1.4'
H H 0.0000 0.0000 'International Tables Vol C Tables 4.2.6.8 and 6.1.1.4'
N N 0.0061 0.0033 'International Tables Vol C Tables 4.2.6.8 and 6.1.1.4'
O O 0.0106 0.0060 'International Tables Vol C Tables 4.2.6.8 and 6.1.1.4'
K K 0.2009 0.2494 'International Tables Vol C Tables 4.2.6.8 and 6.1.1.4'
Ga Ga 0.2307 1.6083 'International Tables Vol C Tables 4.2.6.8 and 6.1.1.4'

loop_
_geom_angle_atom_site_label_1
_geom_angle_atom_site_label_2
_geom_angle_atom_site_label_3
_geom_angle
_geom_angle_site_symmetry_1
_geom_angle_site_symmetry_3
_geom_angle_publ_flag
O1 Ga1 O1 91.00(14) . 2_665 ?
O1 Ga1 N2 129.19(15) . . ?
O1 Ga1 N2 111.07(15) 2_665 . ?
O1 Ga1 N1 128.02(16) . . ?
O1 Ga1 N1 110.00(16) 2_665 . ?
N2 Ga1 N1 87.67(16) . . ?
O1 Ga1 K1 146.30(10) . . ?
O1 Ga1 K1 55.33(10) 2_665 . ?
N2 Ga1 K1 72.23(12) . . ?
N1 Ga1 K1 70.59(13) . . ?
O1 K1 N4 169.46(14) 2_665 . ?
O1 K1 N3 111.21(14) 2_665 . ?
N4 K1 N3 61.90(16) . . ?
O1 K1 N1 66.46(10) 2_665 . ?
N4 K1 N1 118.14(14) . . ?
N3 K1 N1 166.46(15) . . ?
O1 K1 Ga1 37.33(7) 2_665 . ?
N4 K1 Ga1 150.89(12) . . ?
N3 K1 Ga1 146.88(13) . . ?
N1 K1 Ga1 35.99(7) . . ?
O1 K1 N2 66.09(10) 2_665 . ?
N4 K1 N2 124.38(14) . . ?
N3 K1 N2 141.92(15) . . ?
N1 K1 N2 50.65(10) . . ?
Ga1 K1 N2 35.67(7) . . ?
O1 K1 C1 86.81(12) 2_665 . ?
N4 K1 C1 100.50(15) . . ?
N3 K1 C1 161.91(15) . . ?
N1 K1 C1 25.64(11) . . ?
Ga1 K1 C1 50.42(9) . . ?
N2 K1 C1 43.43(11) . . ?
O1 K1 C2 86.51(11) 2_665 . ?
N4 K1 C2 103.26(14) . . ?
N3 K1 C2 149.32(15) . . ?
N1 K1 C2 43.67(11) . . ?
Ga1 K1 C2 50.23(9) . . ?
N2 K1 C2 25.32(11) . . ?
C1 K1 C2 24.01(12) . . ?
Ga1 O1 Ga1 89.00(14) . 2_665 ?
Ga1 O1 K1 176.04(17) . 2_665 ?
Ga1 O1 K1 87.34(12) 2_665 2_665 ?
C1 N1 C15 115.6(4) . . ?
C1 N1 Ga1 108.0(3) . . ?
C15 N1 Ga1 129.6(3) . . ?
C1 N1 K1 82.7(3) . . ?
C15 N1 K1 134.5(3) . . ?
Ga1 N1 K1 73.42(12) . . ?
C2 N2 C3 117.2(4) . . ?
C2 N2 Ga1 108.2(3) . . ?
C3 N2 Ga1 130.4(3) . . ?
C2 N2 K1 81.5(2) . . ?
C3 N2 K1 131.8(3) . . ?
Ga1 N2 K1 72.11(12) . . ?
C31 N3 C30 113.1(7) . . ?
C31 N3 C32 107.5(7) . . ?
C30 N3 C32 110.0(6) . . ?
C31 N3 K1 90.4(5) . . ?
C30 N3 K1 112.2(4) . . ?
C32 N3 K1 122.0(4) . . ?
C28 N4 C29 110.0(6) . . ?
C28 N4 C27 107.4(6) . . ?
C29 N4 C27 110.5(6) . . ?
C28 N4 K1 100.9(4) . . ?
C29 N4 K1 114.0(4) . . ?
C27 N4 K1 113.5(4) . . ?
C2 C1 N1 118.0(4) . . ?
C2 C1 K1 78.8(3) . . ?
N1 C1 K1 71.7(3) . . ?
C1 C2 N2 118.0(4) . . ?
C1 C2 K1 77.2(3) . . ?
N2 C2 K1 73.2(2) . . ?
C4 C3 C8 120.0(4) . . ?
C4 C3 N2 121.7(4) . . ?
C8 C3 N2 118.3(4) . . ?
C5 C4 C3 118.6(5) . . ?
C5 C4 C9 119.5(5) . . ?
C3 C4 C9 121.8(4) . . ?
C6 C5 C4 122.1(5) . . ?
C5 C6 C7 119.4(5) . . ?
C6 C7 C8 121.0(5) . . ?
C7 C8 C3 118.8(5) . . ?
C7 C8 C12 120.8(5) . . ?
C3 C8 C12 120.3(4) . . ?
C11 C9 C10 111.5(5) . . ?
C11 C9 C4 112.7(5) . . ?
C10 C9 C4 109.3(5) . . ?
C8 C12 C13 109.3(5) . . ?
C8 C12 C14 112.8(5) . . ?
C13 C12 C14 111.3(5) . . ?
C16 C15 C20 120.1(5) . . ?
C16 C15 N1 120.8(5) . . ?
C20 C15 N1 119.1(5) . . ?
C17 C16 C15 118.5(5) . . ?
C17 C16 C24 120.0(5) . . ?
C15 C16 C24 121.5(5) . . ?
C18 C17 C16 121.9(6) . . ?
C17 C18 C19 119.4(6) . . ?
C18 C19 C20 121.6(6) . . ?
C19 C20 C15 118.2(6) . . ?
C19 C20 C21 122.3(5) . . ?
C15 C20 C21 119.6(5) . . ?
C22 C21 C23 112.2(6) . . ?
C22 C21 C20 106.8(7) . . ?
C23 C21 C20 115.4(6) . . ?
C26 C24 C16 113.4(5) . . ?
C26 C24 C25 112.7(5) . . ?
C16 C24 C25 110.0(5) . . ?
N4 C29 C30 116.8(6) . . ?
N3 C30 C29 118.2(7) . . ?

loop_
_geom_bond_atom_site_label_1
_geom_bond_atom_site_label_2
_geom_bond_distance
_geom_bond_site_symmetry_2
_geom_bond_publ_flag
Ga1 O1 1.814(3) . ?
Ga1 O1 1.905(3) 2_665 ?
Ga1 N2 1.923(4) . ?
Ga1 N1 1.924(4) . ?
Ga1 K1 3.1383(16) . ?
K1 O1 2.584(3) 2_665 ?
K1 N4 2.883(5) . ?
K1 N3 2.987(6) . ?
K1 N1 3.088(4) . ?
K1 N2 3.140(4) . ?
K1 C1 3.226(5) . ?
K1 C2 3.245(5) . ?
O1 Ga1 1.905(3) 2_665 ?
O1 K1 2.584(3) 2_665 ?
N1 C1 1.408(6) . ?
N1 C15 1.423(6) . ?
N2 C2 1.403(6) . ?
N2 C3 1.437(6) . ?
N3 C31 1.398(10) . ?
N3 C30 1.419(9) . ?
N3 C32 1.465(9) . ?
N4 C28 1.427(9) . ?
N4 C29 1.433(9) . ?
N4 C27 1.451(9) . ?
C1 C2 1.346(7) . ?
C3 C4 1.396(7) . ?
C3 C8 1.411(7) . ?
C4 C5 1.393(7) . ?
C4 C9 1.529(7) . ?
C5 C6 1.364(8) . ?
C6 C7 1.379(8) . ?
C7 C8 1.395(7) . ?
C8 C12 1.513(7) . ?
C9 C11 1.519(8) . ?
C9 C10 1.528(8) . ?
C12 C13 1.528(9) . ?
C12 C14 1.538(8) . ?
C15 C16 1.413(8) . ?
C15 C20 1.416(8) . ?
C16 C17 1.389(7) . ?
C16 C24 1.513(7) . ?
C17 C18 1.377(9) . ?
C18 C19 1.377(10) . ?
C19 C20 1.399(8) . ?
C20 C21 1.549(9) . ?
C21 C22 1.466(10) . ?
C21 C23 1.510(9) . ?
C24 C26 1.512(8) . ?
C24 C25 1.522(8) . ?
C29 C30 1.503(10) . ?
